data_7109896
loop_
_publ_author_name
'Tang-Po Yang'
'Jin-Hong Lin'
'Qing-Yun Chen'
'Ji-Chang Xiao'

_publ_section_title
;
 A novel reaction of gem-difluorocyclopropyl ketones with nitriles leading
 to 2-fluoropyrroles
;
_journal_name_full Chem.Commun.
_journal_page_first 9833
_journal_paper_doi 10.1039/c3cc45456h
_journal_volume 49
_journal_year 2013
_chemical_formula_sum 'C12 H10 F N O'
_chemical_formula_weight 203.21
_chemical_name_systematic
;
?
;
_space_group_IT_number 2
_symmetry_cell_setting triclinic
_symmetry_space_group_name_Hall '-P 1'
_symmetry_space_group_name_H-M 'P -1'
_atom_sites_solution_hydrogens geom
_atom_sites_solution_primary direct
_atom_sites_solution_secondary difmap
_audit_creation_method SHELXL-97
_cell_angle_alpha 107.042(3)
_cell_angle_beta 92.711(4)
_cell_angle_gamma 99.386(3)
_cell_formula_units_Z 4
_cell_length_a 9.8897(16)
_cell_length_b 9.8944(17)
_cell_length_c 11.4945(18)
_cell_measurement_reflns_used 1191
_cell_measurement_temperature 293(2)
_cell_measurement_theta_max 41.414
_cell_measurement_theta_min 4.382
_cell_volume 1055.6(3)
_computing_cell_refinement 'Bruker SMART'
_computing_data_collection 'Bruker SMART'
_computing_data_reduction 'Bruker SHELXTL'
_computing_molecular_graphics 'Bruker SHELXTL'
_computing_publication_material 'Bruker SHELXTL'
_computing_structure_refinement 'SHELXL-97 (Sheldrick, 1997)'
_computing_structure_solution 'SHELXS-97 (Sheldrick, 1990)'
_diffrn_ambient_temperature 293(2)
_diffrn_measured_fraction_theta_full 0.985
_diffrn_measured_fraction_theta_max 0.985
_diffrn_measurement_device_type 'CCD area detector'
_diffrn_measurement_method 'phi and omega scans'
_diffrn_radiation_monochromator graphite
_diffrn_radiation_source 'fine-focus sealed tube'
_diffrn_radiation_type MoK\a
_diffrn_radiation_wavelength 0.71073
_diffrn_reflns_av_R_equivalents 0.0523
_diffrn_reflns_av_sigmaI/netI 0.0714
_diffrn_reflns_limit_h_max 11
_diffrn_reflns_limit_h_min -11
_diffrn_reflns_limit_k_max 11
_diffrn_reflns_limit_k_min -11
_diffrn_reflns_limit_l_max 9
_diffrn_reflns_limit_l_min -13
_diffrn_reflns_number 5581
_diffrn_reflns_theta_full 25.48
_diffrn_reflns_theta_max 25.48
_diffrn_reflns_theta_min 1.86
_exptl_absorpt_coefficient_mu 0.094
_exptl_absorpt_correction_T_max 1.00000
_exptl_absorpt_correction_T_min 0.42585
_exptl_absorpt_correction_type empirical
_exptl_absorpt_process_details sadabs
_exptl_crystal_colour colorless
_exptl_crystal_density_diffrn 1.279
_exptl_crystal_density_method 'not measured'
_exptl_crystal_description prismatic
_exptl_crystal_F_000 424
_exptl_crystal_size_max 0.307
_exptl_crystal_size_mid 0.141
_exptl_crystal_size_min 0.086
_refine_diff_density_max 0.211
_refine_diff_density_min -0.182
_refine_diff_density_rms 0.048
_refine_ls_extinction_coef 0.0024(9)
_refine_ls_extinction_expression Fc^*^=kFc[1+0.001xFc^2^\l^3^/sin(2\q)]^-1/4^
_refine_ls_extinction_method SHELXL
_refine_ls_goodness_of_fit_ref 0.833
_refine_ls_hydrogen_treatment mixed
_refine_ls_matrix_type full
_refine_ls_number_parameters 282
_refine_ls_number_reflns 3856
_refine_ls_number_restraints 0
_refine_ls_restrained_S_all 0.833
_refine_ls_R_factor_all 0.1050
_refine_ls_R_factor_gt 0.0583
_refine_ls_shift/su_max 0.036
_refine_ls_shift/su_mean 0.001
_refine_ls_structure_factor_coef Fsqd
_refine_ls_weighting_details 'calc w=1/[\s^2^(Fo^2^)+(0.0797P)^2^+0.0000P] where P=(Fo^2^+2Fc^2^)/3'
_refine_ls_weighting_scheme calc
_refine_ls_wR_factor_gt 0.1381
_refine_ls_wR_factor_ref 0.1527
_reflns_number_gt 1887
_reflns_number_total 3856
_reflns_threshold_expression >2sigma(I)
_cod_data_source_file c3cc45456h.txt
_cod_data_source_block cd201298
_cod_original_sg_symbol_H-M P-1
_cod_database_code 7109896

loop_
_symmetry_equiv_pos_as_xyz
'x, y, z'
'-x, -y, -z'

loop_
_atom_site_label
_atom_site_type_symbol
_atom_site_fract_x
_atom_site_fract_y
_atom_site_fract_z
_atom_site_U_iso_or_equiv
_atom_site_adp_type
_atom_site_occupancy
_atom_site_symmetry_multiplicity
_atom_site_calc_flag
_atom_site_refinement_flags
F1 F 1.26241(14) 0.29067(17) 0.30527(14) 0.0950(5) Uani 1 1 d .
F2 F 0.35707(17) -0.09679(17) 0.30871(15) 0.1016(6) Uani 1 1 d .
N1 N 1.1044(2) 0.2861(3) 0.4466(2) 0.0726(6) Uani 1 1 d .
N2 N 0.4335(2) 0.1256(2) 0.4521(2) 0.0737(6) Uani 1 1 d .
O1 O 0.78174(19) -0.0578(2) 0.42086(18) 0.0919(6) Uani 1 1 d .
O2 O 0.75614(19) 0.4415(2) 0.42176(18) 0.0930(6) Uani 1 1 d .
C1 C 0.8443(3) -0.0358(3) 0.3357(3) 0.0692(7) Uani 1 1 d .
C2 C 0.9592(2) 0.0822(3) 0.3563(2) 0.0649(7) Uani 1 1 d .
C3 C 1.0647(2) 0.0989(3) 0.2775(2) 0.0690(7) Uani 1 1 d .
H3 H 1.0731 0.0362 0.2013 0.083 Uiso 1 1 calc R
C4 C 1.1475(3) 0.2220(3) 0.3357(3) 0.0729(7) Uani 1 1 d .
C5 C 0.9881(3) 0.1992(3) 0.4596(2) 0.0691(7) Uani 1 1 d .
C6 C 0.9168(3) 0.2412(3) 0.5730(2) 0.0883(9) Uani 1 1 d .
H6A H 0.9160 0.1697 0.6143 0.132 Uiso 1 1 calc R
H6B H 0.8238 0.2483 0.5515 0.132 Uiso 1 1 calc R
H6C H 0.9646 0.3325 0.6259 0.132 Uiso 1 1 calc R
C7 C 0.7988(2) -0.1328(3) 0.2102(2) 0.0641(7) Uani 1 1 d .
C8 C 0.7957(2) -0.0836(3) 0.1089(2) 0.0688(7) Uani 1 1 d .
H8 H 0.8312 0.0123 0.1178 0.083 Uiso 1 1 calc R
C9 C 0.7411(3) -0.1742(3) -0.0040(3) 0.0811(8) Uani 1 1 d .
H9 H 0.7378 -0.1394 -0.0707 0.097 Uiso 1 1 calc R
C10 C 0.6911(3) -0.3168(4) -0.0186(3) 0.0974(10) Uani 1 1 d .
H10 H 0.6545 -0.3786 -0.0953 0.117 Uiso 1 1 calc R
C11 C 0.6950(3) -0.3672(4) 0.0790(4) 0.1071(11) Uani 1 1 d .
H11 H 0.6626 -0.4642 0.0684 0.129 Uiso 1 1 calc R
C12 C 0.7462(3) -0.2770(3) 0.1929(3) 0.0866(9) Uani 1 1 d .
H12 H 0.7458 -0.3126 0.2593 0.104 Uiso 1 1 calc R
C13 C 0.6995(2) 0.3336(3) 0.3391(3) 0.0676(7) Uani 1 1 d .
C14 C 0.5915(2) 0.2291(3) 0.3598(2) 0.0625(6) Uani 1 1 d .
C15 C 0.5342(2) 0.0886(3) 0.2805(2) 0.0701(7) Uani 1 1 d .
H15 H 0.5579 0.0452 0.2028 0.084 Uiso 1 1 calc R
C16 C 0.4400(3) 0.0324(3) 0.3404(3) 0.0744(7) Uani 1 1 d .
C17 C 0.5274(3) 0.2472(3) 0.4671(2) 0.0661(7) Uani 1 1 d .
C18 C 0.5431(3) 0.3692(3) 0.5825(2) 0.0874(9) Uani 1 1 d .
H18A H 0.5415 0.3327 0.6512 0.131 Uiso 1 1 calc R
H18B H 0.4688 0.4206 0.5823 0.131 Uiso 1 1 calc R
H18C H 0.6292 0.4330 0.5884 0.131 Uiso 1 1 calc R
C19 C 0.7449(3) 0.3120(3) 0.2135(3) 0.0687(7) Uani 1 1 d .
C20 C 0.6544(3) 0.2557(3) 0.1082(3) 0.0861(8) Uani 1 1 d .
H20 H 0.5613 0.2272 0.1143 0.103 Uiso 1 1 calc R
C21 C 0.6995(5) 0.2414(4) -0.0045(3) 0.1178(12) Uani 1 1 d .
H21 H 0.6374 0.2043 -0.0744 0.141 Uiso 1 1 calc R
C22 C 0.8366(6) 0.2818(5) -0.0140(4) 0.1332(16) Uani 1 1 d .
H22 H 0.8676 0.2703 -0.0908 0.160 Uiso 1 1 calc R
C23 C 0.9285(4) 0.3389(4) 0.0885(5) 0.1206(13) Uani 1 1 d .
H23 H 1.0215 0.3665 0.0812 0.145 Uiso 1 1 calc R
C24 C 0.8830(3) 0.3556(3) 0.2030(3) 0.0900(9) Uani 1 1 d .
H24 H 0.9450 0.3961 0.2728 0.108 Uiso 1 1 calc R
H1 H 1.145(3) 0.382(3) 0.506(2) 0.098(9) Uiso 1 1 d .
H2 H 0.373(3) 0.113(3) 0.508(2) 0.092(9) Uiso 1 1 d .

loop_
_atom_site_aniso_label
_atom_site_aniso_U_11
_atom_site_aniso_U_22
_atom_site_aniso_U_33
_atom_site_aniso_U_23
_atom_site_aniso_U_13
_atom_site_aniso_U_12
F1 0.0705(10) 0.1018(12) 0.1009(12) 0.0279(9) 0.0133(9) -0.0130(9)
F2 0.1109(12) 0.0811(12) 0.1007(12) 0.0253(9) 0.0184(9) -0.0145(10)
N1 0.0671(14) 0.0764(17) 0.0710(16) 0.0233(13) -0.0006(12) 0.0046(13)
N2 0.0731(15) 0.0791(17) 0.0711(17) 0.0269(13) 0.0165(13) 0.0103(13)
O1 0.0821(13) 0.1120(16) 0.0866(14) 0.0458(12) 0.0184(11) 0.0003(11)
O2 0.0841(13) 0.0774(14) 0.0975(15) 0.0094(11) 0.0125(11) -0.0104(11)
C1 0.0594(15) 0.0745(19) 0.084(2) 0.0362(16) 0.0116(15) 0.0164(14)
C2 0.0560(15) 0.0611(17) 0.0774(18) 0.0244(14) 0.0031(13) 0.0050(13)
C3 0.0604(15) 0.0672(18) 0.0756(17) 0.0181(14) 0.0121(14) 0.0063(14)
C4 0.0566(16) 0.080(2) 0.082(2) 0.0311(16) 0.0099(14) -0.0003(15)
C5 0.0564(15) 0.080(2) 0.0734(19) 0.0315(16) 0.0015(13) 0.0066(14)
C6 0.0852(19) 0.102(2) 0.078(2) 0.0263(16) 0.0130(16) 0.0178(17)
C7 0.0492(14) 0.0626(18) 0.0816(19) 0.0239(15) 0.0103(13) 0.0091(12)
C8 0.0555(15) 0.0639(17) 0.083(2) 0.0169(15) 0.0140(14) 0.0090(13)
C9 0.0679(17) 0.088(2) 0.077(2) 0.0114(17) 0.0119(15) 0.0078(16)
C10 0.078(2) 0.084(3) 0.102(3) -0.0073(19) 0.0033(18) 0.0028(18)
C11 0.094(2) 0.059(2) 0.155(4) 0.020(2) 0.005(2) 0.0030(17)
C12 0.0737(18) 0.067(2) 0.120(3) 0.0340(19) 0.0056(18) 0.0071(16)
C13 0.0560(15) 0.0612(17) 0.0835(19) 0.0181(15) 0.0056(14) 0.0127(14)
C14 0.0530(14) 0.0636(17) 0.0715(17) 0.0222(13) 0.0100(13) 0.0086(13)
C15 0.0624(16) 0.0718(19) 0.0762(17) 0.0229(15) 0.0170(14) 0.0088(14)
C16 0.0720(18) 0.0652(19) 0.083(2) 0.0253(16) 0.0051(15) -0.0012(15)
C17 0.0624(15) 0.0613(17) 0.0737(18) 0.0208(13) 0.0046(14) 0.0092(14)
C18 0.093(2) 0.087(2) 0.0786(19) 0.0198(16) 0.0195(16) 0.0141(17)
C19 0.0671(17) 0.0593(17) 0.087(2) 0.0273(14) 0.0224(16) 0.0179(13)
C20 0.101(2) 0.075(2) 0.082(2) 0.0272(16) 0.0079(19) 0.0081(17)
C21 0.182(4) 0.091(3) 0.080(3) 0.0301(18) 0.028(3) 0.012(3)
C22 0.200(5) 0.110(3) 0.117(3) 0.050(3) 0.087(4) 0.057(3)
C23 0.114(3) 0.115(3) 0.164(4) 0.068(3) 0.080(3) 0.045(2)
C24 0.0744(19) 0.094(2) 0.120(3) 0.0503(19) 0.0337(19) 0.0285(16)

loop_
_atom_type_symbol
_atom_type_description
_atom_type_scat_dispersion_real
_atom_type_scat_dispersion_imag
_atom_type_scat_source
C C 0.0033 0.0016 'International Tables Vol C Tables 4.2.6.8 and 6.1.1.4'
H H 0.0000 0.0000 'International Tables Vol C Tables 4.2.6.8 and 6.1.1.4'
N N 0.0061 0.0033 'International Tables Vol C Tables 4.2.6.8 and 6.1.1.4'
O O 0.0106 0.0060 'International Tables Vol C Tables 4.2.6.8 and 6.1.1.4'
F F 0.0171 0.0103 'International Tables Vol C Tables 4.2.6.8 and 6.1.1.4'

loop_
_geom_angle_atom_site_label_1
_geom_angle_atom_site_label_2
_geom_angle_atom_site_label_3
_geom_angle
C5 N1 C4 107.5(2)
C5 N1 H1 124.6(15)
C4 N1 H1 127.7(15)
C16 N2 C17 108.7(2)
C16 N2 H2 127.0(17)
C17 N2 H2 124.3(17)
O1 C1 C2 121.4(3)
O1 C1 C7 118.6(2)
C2 C1 C7 119.9(2)
C5 C2 C3 107.3(2)
C5 C2 C1 124.9(2)
C3 C2 C1 127.8(3)
C4 C3 C2 105.7(2)
C4 C3 H3 127.1
C2 C3 H3 127.1
C3 C4 F1 131.6(3)
C3 C4 N1 111.4(2)
F1 C4 N1 117.0(2)
N1 C5 C2 108.0(2)
N1 C5 C6 119.9(2)
C2 C5 C6 132.1(2)
C5 C6 H6A 109.5
C5 C6 H6B 109.5
H6A C6 H6B 109.5
C5 C6 H6C 109.5
H6A C6 H6C 109.5
H6B C6 H6C 109.5
C12 C7 C8 117.9(2)
C12 C7 C1 119.3(3)
C8 C7 C1 122.7(2)
C9 C8 C7 120.9(3)
C9 C8 H8 119.5
C7 C8 H8 119.5
C8 C9 C10 119.9(3)
C8 C9 H9 120.0
C10 C9 H9 120.0
C11 C10 C9 120.0(3)
C11 C10 H10 120.0
C9 C10 H10 120.0
C10 C11 C12 120.7(3)
C10 C11 H11 119.7
C12 C11 H11 119.7
C11 C12 C7 120.6(3)
C11 C12 H12 119.7
C7 C12 H12 119.7
O2 C13 C14 122.1(2)
O2 C13 C19 118.4(2)
C14 C13 C19 119.5(2)
C17 C14 C15 107.2(2)
C17 C14 C13 124.6(2)
C15 C14 C13 128.1(2)
C16 C15 C14 105.9(2)
C16 C15 H15 127.0
C14 C15 H15 127.0
C15 C16 F2 130.8(3)
C15 C16 N2 111.1(2)
F2 C16 N2 118.1(2)
N2 C17 C14 107.1(2)
N2 C17 C18 120.4(2)
C14 C17 C18 132.4(2)
C17 C18 H18A 109.5
C17 C18 H18B 109.5
H18A C18 H18B 109.5
C17 C18 H18C 109.5
H18A C18 H18C 109.5
H18B C18 H18C 109.5
C20 C19 C24 118.8(3)
C20 C19 C13 122.9(2)
C24 C19 C13 118.3(3)
C21 C20 C19 121.1(3)
C21 C20 H20 119.5
C19 C20 H20 119.5
C20 C21 C22 119.7(4)
C20 C21 H21 120.2
C22 C21 H21 120.2
C21 C22 C23 120.6(4)
C21 C22 H22 119.7
C23 C22 H22 119.7
C22 C23 C24 119.9(4)
C22 C23 H23 120.1
C24 C23 H23 120.1
C23 C24 C19 119.9(3)
C23 C24 H24 120.0
C19 C24 H24 120.0

loop_
_geom_bond_atom_site_label_1
_geom_bond_atom_site_label_2
_geom_bond_distance
F1 C4 1.342(3)
F2 C16 1.340(3)
N1 C5 1.362(3)
N1 C4 1.369(3)
N1 H1 1.00(3)
N2 C16 1.356(3)
N2 C17 1.356(3)
N2 H2 0.92(3)
O1 C1 1.236(3)
O2 C13 1.231(3)
C1 C2 1.446(3)
C1 C7 1.481(3)
C2 C5 1.373(3)
C2 C3 1.434(3)
C3 C4 1.321(3)
C3 H3 0.9300
C5 C6 1.495(3)
C6 H6A 0.9600
C6 H6B 0.9600
C6 H6C 0.9600
C7 C12 1.389(3)
C7 C8 1.389(3)
C8 C9 1.368(3)
C8 H8 0.9300
C9 C10 1.374(4)
C9 H9 0.9300
C10 C11 1.357(4)
C10 H10 0.9300
C11 C12 1.367(4)
C11 H11 0.9300
C12 H12 0.9300
C13 C14 1.440(3)
C13 C19 1.499(3)
C14 C17 1.392(3)
C14 C15 1.427(3)
C15 C16 1.330(3)
C15 H15 0.9300
C17 C18 1.490(3)
C18 H18A 0.9600
C18 H18B 0.9600
C18 H18C 0.9600
C19 C20 1.384(4)
C19 C24 1.385(4)
C20 C21 1.365(4)
C20 H20 0.9300
C21 C22 1.369(5)
C21 H21 0.9300
C22 C23 1.369(5)
C22 H22 0.9300
C23 C24 1.384(5)
C23 H23 0.9300
C24 H24 0.9300

loop_
_geom_hbond_atom_site_label_D
_geom_hbond_atom_site_label_H
_geom_hbond_atom_site_label_A
_geom_hbond_distance_DH
_geom_hbond_distance_HA
_geom_hbond_distance_DA
_geom_hbond_angle_DHA
_geom_hbond_site_symmetry_A
N2 H2 O1 0.92(3) 1.85(3) 2.741(3) 163(2) 2_656
N1 H1 O2 1.00(3) 1.79(3) 2.767(3) 164(2) 2_766

loop_
_geom_torsion_atom_site_label_1
_geom_torsion_atom_site_label_2
_geom_torsion_atom_site_label_3
_geom_torsion_atom_site_label_4
_geom_torsion
O1 C1 C2 C5 -17.5(4)
C7 C1 C2 C5 162.0(2)
O1 C1 C2 C3 160.8(2)
C7 C1 C2 C3 -19.7(4)
C5 C2 C3 C4 -0.6(3)
C1 C2 C3 C4 -179.2(2)
C2 C3 C4 F1 179.9(3)
C2 C3 C4 N1 0.4(3)
C5 N1 C4 C3 0.0(3)
C5 N1 C4 F1 -179.5(2)
C4 N1 C5 C2 -0.4(3)
C4 N1 C5 C6 179.9(2)
C3 C2 C5 N1 0.7(3)
C1 C2 C5 N1 179.2(2)
C3 C2 C5 C6 -179.7(3)
C1 C2 C5 C6 -1.2(4)
O1 C1 C7 C12 -33.9(3)
C2 C1 C7 C12 146.6(2)
O1 C1 C7 C8 140.7(2)
C2 C1 C7 C8 -38.8(3)
C12 C7 C8 C9 0.7(3)
C1 C7 C8 C9 -173.9(2)
C7 C8 C9 C10 -1.4(4)
C8 C9 C10 C11 0.5(4)
C9 C10 C11 C12 1.2(5)
C10 C11 C12 C7 -1.9(5)
C8 C7 C12 C11 0.9(4)
C1 C7 C12 C11 175.7(3)
O2 C13 C14 C17 9.4(4)
C19 C13 C14 C17 -170.4(2)
O2 C13 C14 C15 -167.7(2)
C19 C13 C14 C15 12.6(4)
C17 C14 C15 C16 1.3(3)
C13 C14 C15 C16 178.7(2)
C14 C15 C16 F2 -179.2(3)
C14 C15 C16 N2 -0.5(3)
C17 N2 C16 C15 -0.5(3)
C17 N2 C16 F2 178.4(2)
C16 N2 C17 C14 1.3(3)
C16 N2 C17 C18 -180.0(2)
C15 C14 C17 N2 -1.6(3)
C13 C14 C17 N2 -179.2(2)
C15 C14 C17 C18 179.9(3)
C13 C14 C17 C18 2.4(4)
O2 C13 C19 C20 -142.1(3)
C14 C13 C19 C20 37.7(3)
O2 C13 C19 C24 35.4(3)
C14 C13 C19 C24 -144.8(2)
C24 C19 C20 C21 0.8(4)
C13 C19 C20 C21 178.2(3)
C19 C20 C21 C22 0.7(5)
C20 C21 C22 C23 -1.2(6)
C21 C22 C23 C24 0.3(6)
C22 C23 C24 C19 1.2(5)
C20 C19 C24 C23 -1.7(4)
C13 C19 C24 C23 -179.3(3)
